data_7248315
loop_
_publ_author_name
'de Meester, Jos\'ephine'
'Shemchuk, Oleksii'
'Collard, Laurent'
'Wouters, Johan'
'Baillieux, Simon'
'Robeyns, Koen'
'Leyssens, Tom'

_publ_section_title
;
 Using the nature of the achiral solvent to orient chiral resolution
;
_journal_issue 15
_journal_name_full CrystEngComm
_journal_page_first 2056
_journal_page_last 2059
_journal_paper_doi 10.1039/D4CE00124A
_journal_volume 26
_journal_year 2024
_chemical_absolute_configuration rm
_chemical_formula_moiety 'C14 H16 N2, 0.72(C20 H14 O2), 0.56(C10 H7 O), 2.72(C6 H6) [+ solvent]'
_chemical_formula_sum 'C50.27 H46.27 N2 O2'
_chemical_formula_weight 710.46
_chemical_name_common 'R-Binol (R,R)-DADPE benzene solvate'
_chemical_name_systematic
'(R)-(+)-1,1?-Bi(2-naphthol) ; (1R,2R)-N,N?-Dimethyl-1,2-diphenylethane-1,2-diamine benzene solvate'
_space_group_crystal_system tetragonal
_space_group_IT_number 97
_space_group_name_Hall 'I 4 2'
_space_group_name_H-M_alt 'I 4 2 2'
_atom_sites_solution_hydrogens mixed
_atom_sites_solution_primary 'dual space'
_audit_creation_method SHELXL-2019/3
_audit_update_record
;
2023-09-15 deposited with the CCDC.	2024-03-15 downloaded from the CCDC.
;
_cell_angle_alpha 90
_cell_angle_beta 90
_cell_angle_gamma 90
_cell_formula_units_Z 8
_cell_length_a 23.5398(17)
_cell_length_b 23.5398(17)
_cell_length_c 15.3506(9)
_cell_measurement_reflns_used 1236
_cell_measurement_temperature 150(2)
_cell_measurement_theta_max 18.6400
_cell_measurement_theta_min 2.9190
_cell_volume 8506.1(10)
_computing_cell_refinement
;
CrysAlisPro, Agilent Technologies,
Version 1.171.37.35 (release 13-08-2014 CrysAlis171 .NET)
(compiled Aug 13 2014,18:06:01)
;
_computing_data_collection MAR
_computing_data_reduction
;
CrysAlisPro, Agilent Technologies,
Version 1.171.37.35 (release 13-08-2014 CrysAlis171 .NET)
(compiled Aug 13 2014,18:06:01)
;
_computing_molecular_graphics 'MERCURY (Macrae et al., 2008)'
_computing_publication_material
;
'MERCURY (Macrae et al., 2008), Platon (Spek, 2009)'
;
_computing_structure_refinement 'SHELXL-2018/3 (Sheldrick, 2018)'
_computing_structure_solution 'SHELXT (Sheldrick, 2015)'
_diffrn_ambient_temperature 150(2)
_diffrn_measured_fraction_theta_full 0.993
_diffrn_measured_fraction_theta_max 0.993
_diffrn_measurement_device_type 'MAR345 image plate'
_diffrn_measurement_method
;
'90 images, \D\F 3.0\% '
;
_diffrn_radiation_type MoK\a
_diffrn_radiation_wavelength 0.71073
_diffrn_reflns_av_R_equivalents 0.0864
_diffrn_reflns_av_unetI/netI 0.0438
_diffrn_reflns_Laue_measured_fraction_full 0.993
_diffrn_reflns_Laue_measured_fraction_max 0.993
_diffrn_reflns_limit_h_max 21
_diffrn_reflns_limit_h_min -21
_diffrn_reflns_limit_k_max 21
_diffrn_reflns_limit_k_min -21
_diffrn_reflns_limit_l_max 13
_diffrn_reflns_limit_l_min -13
_diffrn_reflns_number 11492
_diffrn_reflns_point_group_measured_fraction_full 0.995
_diffrn_reflns_point_group_measured_fraction_max 0.995
_diffrn_reflns_theta_full 18.849
_diffrn_reflns_theta_max 18.849
_diffrn_reflns_theta_min 2.915
_diffrn_source 'Incoatec microfocus source'
_exptl_absorpt_coefficient_mu 0.067
_exptl_absorpt_correction_T_max 1.00000
_exptl_absorpt_correction_T_min 0.28300
_exptl_absorpt_correction_type multi-scan
_exptl_absorpt_process_details
;
CrysAlisPro, Agilent Technologies,
Version 1.171.37.35 (release 13-08-2014 CrysAlis171 .NET)
(compiled Aug 13 2014,18:06:01)
Empirical absorption correction using spherical harmonics,
 implemented in SCALE3 ABSPACK scaling algorithm.
;
_exptl_crystal_colour colourless
_exptl_crystal_density_diffrn 1.110
_exptl_crystal_description needle
_exptl_crystal_F_000 3023
_exptl_crystal_recrystallization_method 'Re-crystallisation from solvent: benzene'
_exptl_crystal_size_max 0.50
_exptl_crystal_size_mid 0.04
_exptl_crystal_size_min 0.04
_refine_diff_density_max 0.237
_refine_diff_density_min -0.226
_refine_diff_density_rms 0.059
_refine_ls_abs_structure_details
;
 Flack x determined using 350 quotients [(I+)-(I-)]/[(I+)+(I-)]
 (Parsons, Flack and Wagner, Acta Cryst. B69 (2013) 249-259).
;
_refine_ls_abs_structure_Flack 0.8(10)
_refine_ls_extinction_method none
_refine_ls_goodness_of_fit_ref 1.248
_refine_ls_hydrogen_treatment mixed
_refine_ls_matrix_type full
_refine_ls_number_parameters 280
_refine_ls_number_reflns 1682
_refine_ls_number_restraints 408
_refine_ls_restrained_S_all 1.180
_refine_ls_R_factor_all 0.1477
_refine_ls_R_factor_gt 0.1165
_refine_ls_shift/su_max 0.000
_refine_ls_shift/su_mean 0.000
_refine_ls_structure_factor_coef Fsqd
_refine_ls_weighting_details 'w=1/[\s^2^(Fo^2^)+(0.0700P)^2^+38.0000P] where P=(Fo^2^+2Fc^2^)/3'
_refine_ls_weighting_scheme calc
_refine_ls_wR_factor_gt 0.2486
_refine_ls_wR_factor_ref 0.2667
_reflns_Friedel_coverage 0.713
_reflns_Friedel_fraction_full 0.997
_reflns_Friedel_fraction_max 0.997
_reflns_number_gt 1187
_reflns_number_total 1682
_reflns_threshold_expression 'I > 2\s(I)'
_cod_data_source_file d4ce00124a2.cif
_cod_data_source_block jdm_B_DADPE_ben150k
_cod_depositor_comments 'Adding full bibliography for 7248314--7248315.cif.'
_cod_original_cell_volume 8506.1(14)
_cod_database_code 7248315
_shelx_shelxl_version_number 2019/3
_shelx_space_group_comment
;
The symmetry employed for this shelxl refinement is uniquely defined
by the following loop, which should always be used as a source of
symmetry information in preference to the above space-group names.
They are only intended as comments.
;

loop_
_space_group_symop_operation_xyz
'x, y, z'
'-x, -y, z'
'-y, x, z'
'y, -x, z'
'-x, y, -z'
'x, -y, -z'
'y, x, -z'
'-y, -x, -z'
'x+1/2, y+1/2, z+1/2'
'-x+1/2, -y+1/2, z+1/2'
'-y+1/2, x+1/2, z+1/2'
'y+1/2, -x+1/2, z+1/2'
'-x+1/2, y+1/2, -z+1/2'
'x+1/2, -y+1/2, -z+1/2'
'y+1/2, x+1/2, -z+1/2'
'-y+1/2, -x+1/2, -z+1/2'

loop_
_atom_site_label
_atom_site_type_symbol
_atom_site_fract_x
_atom_site_fract_y
_atom_site_fract_z
_atom_site_U_iso_or_equiv
_atom_site_adp_type
_atom_site_occupancy
_atom_site_site_symmetry_order
_atom_site_calc_flag
_atom_site_refinement_flags_posn
_atom_site_refinement_flags_adp
_atom_site_refinement_flags_occupancy
_atom_site_disorder_assembly
_atom_site_disorder_group
O1 O 0.446(2) 0.922(3) 0.409(2) 0.080(6) Uani 0.72(4) 1 d D . P A 3
H1 H 0.436234 0.920341 0.461812 0.119 Uiso 0.72(4) 1 calc R U P A 3
C2 C 0.5486(10) 0.8426(9) 0.2854(11) 0.069(7) Uani 0.72(4) 1 d DG U P A 3
H2 H 0.561867 0.841038 0.226994 0.082 Uiso 0.72(4) 1 calc R U P A 3
C3 C 0.5058(9) 0.8804(8) 0.3081(15) 0.069(7) Uani 0.72(4) 1 d DG U P A 3
H3 H 0.489755 0.904736 0.265297 0.083 Uiso 0.72(4) 1 calc R U P A 3
C4 C 0.4863(8) 0.8827(9) 0.3936(17) 0.076(7) Uani 0.72(4) 1 d DG U P A 3
C5 C 0.5098(8) 0.8471(9) 0.4563(13) 0.072(7) Uani 0.72(4) 1 d DG U P A 3
C6 C 0.5526(8) 0.8092(9) 0.4335(10) 0.073(7) Uani 0.72(4) 1 d DG U P A 3
C7 C 0.5720(9) 0.8070(9) 0.3481(10) 0.070(7) Uani 0.72(4) 1 d DG U P A 3
C8 C 0.6149(11) 0.7691(10) 0.3253(12) 0.091(10) Uani 0.72(4) 1 d DG U P A 3
H8 H 0.628124 0.767610 0.266932 0.110 Uiso 0.72(4) 1 calc R U P A 3
C9 C 0.6383(12) 0.7336(11) 0.3880(16) 0.133(13) Uani 0.72(4) 1 d DG U P A 3
H9 H 0.667555 0.707693 0.372471 0.159 Uiso 0.72(4) 1 calc R U P A 3
C10 C 0.6189(11) 0.7358(11) 0.4735(14) 0.135(13) Uani 0.72(4) 1 d DG U P A 3
H10 H 0.634873 0.711473 0.516316 0.163 Uiso 0.72(4) 1 calc R U P A 3
C11 C 0.5760(10) 0.7736(10) 0.4962(10) 0.100(10) Uani 0.72(4) 1 d DG U P A 3
H11 H 0.562761 0.775169 0.554624 0.120 Uiso 0.72(4) 1 calc R U P A 3
O1B O 0.450(6) 0.921(8) 0.390(7) 0.080(6) Uani 0.28(4) 1 d D . P A 4
H1B H 0.439746 0.921603 0.441820 0.119 Uiso 0.28(4) 1 calc R U P A 4
C2B C 0.570(2) 0.856(2) 0.285(3) 0.069(7) Uani 0.28(4) 1 d DG U P A 4
H2B H 0.586962 0.854765 0.228341 0.082 Uiso 0.28(4) 1 calc R U P A 4
C3B C 0.522(2) 0.888(2) 0.300(4) 0.069(7) Uani 0.28(4) 1 d DG U P A 4
H3B H 0.505460 0.909218 0.253718 0.083 Uiso 0.28(4) 1 calc R U P A 4
C4B C 0.498(2) 0.889(3) 0.382(5) 0.076(7) Uani 0.28(4) 1 d DG U P A 4
C5B C 0.522(2) 0.858(3) 0.450(4) 0.072(7) Uani 0.28(4) 1 d DG U P A 4
C6B C 0.571(2) 0.826(2) 0.435(3) 0.073(7) Uani 0.28(4) 1 d DG U P A 4
C7B C 0.595(2) 0.8247(19) 0.352(3) 0.070(7) Uani 0.28(4) 1 d DG U P A 4
C8B C 0.643(2) 0.792(2) 0.337(3) 0.091(10) Uani 0.28(4) 1 d DG U P A 4
H8B H 0.659633 0.791449 0.280791 0.110 Uiso 0.28(4) 1 calc R U P A 4
C9B C 0.667(3) 0.761(3) 0.405(4) 0.133(13) Uani 0.28(4) 1 d DG U P A 4
H9B H 0.700473 0.739310 0.394466 0.159 Uiso 0.28(4) 1 calc R U P A 4
C10B C 0.643(3) 0.763(3) 0.487(4) 0.135(13) Uani 0.28(4) 1 d DG U P A 4
H10B H 0.659812 0.741624 0.533521 0.163 Uiso 0.28(4) 1 calc R U P A 4
C11B C 0.595(3) 0.795(3) 0.502(3) 0.100(10) Uani 0.28(4) 1 d DG U P A 4
H11B H 0.578311 0.796077 0.558902 0.120 Uiso 0.28(4) 1 calc R U P A 4
C21 C 0.2919(15) 0.960(2) 0.563(4) 0.083(16) Uani 0.37(7) 1 d DG U P B 5
C22 C 0.2420(19) 0.986(3) 0.589(4) 0.089(19) Uani 0.37(7) 1 d G U P B 5
H22 H 0.241759 1.026207 0.600184 0.106 Uiso 0.37(7) 1 calc R U P B 5
C23 C 0.1925(16) 0.955(3) 0.600(4) 0.14(2) Uani 0.37(7) 1 d G U P B 5
H23 H 0.158448 0.973208 0.617783 0.162 Uiso 0.37(7) 1 calc R U P B 5
C24 C 0.1929(19) 0.897(3) 0.584(5) 0.14(3) Uani 0.37(7) 1 d G U P B 5
H24 H 0.159056 0.875304 0.591399 0.168 Uiso 0.37(7) 1 calc R U P B 5
C25 C 0.243(2) 0.870(2) 0.558(5) 0.16(3) Uani 0.37(7) 1 d G U P B 5
H25 H 0.242975 0.830400 0.547415 0.192 Uiso 0.37(7) 1 calc R U P B 5
C26 C 0.2922(19) 0.902(2) 0.548(5) 0.11(2) Uani 0.37(7) 1 d G U P B 5
H26 H 0.326287 0.883399 0.529816 0.132 Uiso 0.37(7) 1 calc R U P B 5
C21B C 0.3036(11) 0.9422(13) 0.556(2) 0.077(9) Uani 0.63(7) 1 d DG U P B 6
C22B C 0.2563(14) 0.9604(15) 0.602(2) 0.087(12) Uani 0.63(7) 1 d G U P B 6
H22B H 0.254910 0.997987 0.624431 0.104 Uiso 0.63(7) 1 calc R U P B 6
C23B C 0.2111(15) 0.9235(19) 0.616(2) 0.120(18) Uani 0.63(7) 1 d G U P B 6
H23B H 0.178787 0.935906 0.647821 0.144 Uiso 0.63(7) 1 calc R U P B 6
C24B C 0.2132(16) 0.8684(18) 0.583(3) 0.15(2) Uani 0.63(7) 1 d G U P B 6
H24B H 0.182290 0.843233 0.592939 0.184 Uiso 0.63(7) 1 calc R U P B 6
C25B C 0.2605(17) 0.8503(14) 0.537(3) 0.17(2) Uani 0.63(7) 1 d G U P B 6
H25B H 0.261915 0.812640 0.514667 0.205 Uiso 0.63(7) 1 calc R U P B 6
C26B C 0.3057(13) 0.8871(14) 0.523(3) 0.153(18) Uani 0.63(7) 1 d G U P B 6
H26B H 0.338039 0.874721 0.491276 0.183 Uiso 0.63(7) 1 calc R U P B 6
C27 C 0.3485(7) 0.9882(8) 0.5456(8) 0.081(5) Uani 1 1 d D U . . .
H27 H 0.350761 1.021532 0.585820 0.098 Uiso 1 1 calc R U . B 5
N28 N 0.4020(6) 0.9555(6) 0.5577(7) 0.080(4) Uani 1 1 d D . . . .
H28A H 0.399(3) 0.932(4) 0.603(6) 0.119 Uiso 1 1 d D U . . .
H28B H 0.430(5) 0.981(5) 0.561(9) 0.119 Uiso 1 1 d D U . . .
C31 C 0.3335(15) 0.8686(14) 0.241(2) 0.13(2) Uani 0.5 1 d G U P C -1
H31 H 0.355088 0.901701 0.253738 0.150 Uiso 0.5 1 calc R U P C -1
C32 C 0.3562(15) 0.8264(19) 0.188(2) 0.23(3) Uani 0.5 1 d G U P C -1
H32 H 0.393282 0.830657 0.164646 0.281 Uiso 0.5 1 calc R U P C -1
C33 C 0.3246(19) 0.7781(17) 0.169(3) 0.23(3) Uani 0.5 1 d G U P C -1
H33 H 0.340066 0.749224 0.133289 0.273 Uiso 0.5 1 calc R U P C -1
C34 C 0.2703(17) 0.7719(14) 0.204(2) 0.20(3) Uani 0.5 1 d G U P C -1
H34 H 0.248654 0.738834 0.191025 0.243 Uiso 0.5 1 calc R U P C -1
C35 C 0.2476(12) 0.8141(18) 0.257(3) 0.19(2) Uani 0.5 1 d G U P C -1
H35 H 0.210459 0.809877 0.280118 0.225 Uiso 0.5 1 calc R U P C -1
C36 C 0.2792(15) 0.8625(15) 0.275(3) 0.25(3) Uani 0.5 1 d G U P C -1
H36 H 0.263675 0.891311 0.311475 0.299 Uiso 0.5 1 calc R U P C -1
C41 C 0.5236(15) 0.667(2) 0.618(3) 0.34(3) Uani 0.86(4) 1 d G U P . .
H41 H 0.498971 0.682872 0.575436 0.404 Uiso 0.86(4) 1 calc R U P . .
C42 C 0.5307(18) 0.6934(13) 0.698(4) 0.33(3) Uani 0.86(4) 1 d G U P . .
H42 H 0.510850 0.727633 0.710319 0.391 Uiso 0.86(4) 1 calc R U P . .
C43 C 0.567(2) 0.670(3) 0.760(3) 0.48(5) Uani 0.86(4) 1 d G U P . .
H43 H 0.571623 0.688166 0.814669 0.571 Uiso 0.86(4) 1 calc R U P . .
C44 C 0.5958(16) 0.620(3) 0.742(4) 0.54(5) Uani 0.86(4) 1 d G U P . .
H44 H 0.620517 0.603937 0.784136 0.653 Uiso 0.86(4) 1 calc R U P . .
C45 C 0.5888(19) 0.5934(17) 0.662(5) 0.40(4) Uani 0.86(4) 1 d G U P . .
H45 H 0.608638 0.559175 0.649253 0.485 Uiso 0.86(4) 1 calc R U P . .
C46 C 0.553(2) 0.617(2) 0.600(3) 0.42(4) Uani 0.86(4) 1 d G U P . .
H46 H 0.547865 0.598642 0.544902 0.498 Uiso 0.86(4) 1 calc R U P . .

loop_
_atom_site_aniso_label
_atom_site_aniso_U_11
_atom_site_aniso_U_22
_atom_site_aniso_U_33
_atom_site_aniso_U_23
_atom_site_aniso_U_13
_atom_site_aniso_U_12
O1 0.106(13) 0.111(9) 0.021(17) -0.009(17) 0.012(13) -0.008(9)
C2 0.079(19) 0.084(16) 0.043(10) -0.009(10) 0.011(12) -0.015(15)
C3 0.072(17) 0.093(15) 0.041(11) 0.007(10) 0.006(12) -0.005(12)
C4 0.081(16) 0.109(16) 0.039(13) -0.017(11) 0.025(11) -0.022(13)
C5 0.085(15) 0.093(16) 0.039(9) 0.012(10) 0.014(10) -0.024(12)
C6 0.086(17) 0.084(17) 0.047(11) 0.006(11) 0.024(11) -0.002(13)
C7 0.068(19) 0.081(17) 0.062(12) 0.002(12) -0.007(12) -0.020(13)
C8 0.09(2) 0.10(2) 0.079(14) -0.015(14) 0.003(16) 0.025(17)
C9 0.13(3) 0.14(3) 0.12(2) 0.01(2) 0.029(19) 0.06(2)
C10 0.19(3) 0.14(3) 0.078(16) 0.006(17) 0.018(17) 0.05(2)
C11 0.12(2) 0.11(2) 0.070(11) -0.001(14) 0.003(14) 0.017(17)
O1B 0.106(13) 0.111(9) 0.021(17) -0.009(17) 0.012(13) -0.008(9)
C2B 0.079(19) 0.084(16) 0.043(10) -0.009(10) 0.011(12) -0.015(15)
C3B 0.072(17) 0.093(15) 0.041(11) 0.007(10) 0.006(12) -0.005(12)
C4B 0.081(16) 0.109(16) 0.039(13) -0.017(11) 0.025(11) -0.022(13)
C5B 0.085(15) 0.093(16) 0.039(9) 0.012(10) 0.014(10) -0.024(12)
C6B 0.086(17) 0.084(17) 0.047(11) 0.006(11) 0.024(11) -0.002(13)
C7B 0.068(19) 0.081(17) 0.062(12) 0.002(12) -0.007(12) -0.020(13)
C8B 0.09(2) 0.10(2) 0.079(14) -0.015(14) 0.003(16) 0.025(17)
C9B 0.13(3) 0.14(3) 0.12(2) 0.01(2) 0.029(19) 0.06(2)
C10B 0.19(3) 0.14(3) 0.078(16) 0.006(17) 0.018(17) 0.05(2)
C11B 0.12(2) 0.11(2) 0.070(11) -0.001(14) 0.003(14) 0.017(17)
C21 0.09(2) 0.09(2) 0.07(3) -0.02(2) 0.01(2) 0.004(17)
C22 0.10(2) 0.09(4) 0.07(3) 0.00(3) 0.01(3) 0.02(3)
C23 0.12(4) 0.18(5) 0.10(4) 0.03(4) -0.03(4) -0.03(4)
C24 0.12(4) 0.13(5) 0.17(5) -0.03(4) -0.02(4) 0.00(4)
C25 0.11(4) 0.16(5) 0.21(6) 0.01(5) 0.02(4) -0.05(3)
C26 0.12(4) 0.10(2) 0.12(4) -0.03(4) 0.07(3) 0.00(2)
C21B 0.072(16) 0.094(18) 0.066(19) 0.011(16) -0.008(14) 0.010(13)
C22B 0.079(18) 0.10(2) 0.08(2) -0.01(2) -0.004(16) -0.003(19)
C23B 0.08(3) 0.15(3) 0.13(3) 0.02(3) 0.02(2) 0.00(3)
C24B 0.11(3) 0.18(4) 0.17(4) -0.02(3) 0.04(3) -0.04(3)
C25B 0.13(3) 0.14(3) 0.24(4) -0.08(3) 0.07(3) -0.04(3)
C26B 0.14(3) 0.14(2) 0.18(4) -0.07(3) 0.06(3) -0.03(2)
C27 0.097(11) 0.113(12) 0.033(7) -0.010(9) -0.004(9) -0.010(10)
N28 0.097(12) 0.101(12) 0.041(7) 0.008(7) 0.003(7) -0.019(9)
C31 0.19(4) 0.11(3) 0.08(2) 0.05(2) 0.02(3) -0.10(3)
C32 0.28(5) 0.16(4) 0.26(6) -0.04(4) 0.08(4) -0.08(4)
C33 0.20(4) 0.25(5) 0.23(5) -0.03(4) -0.02(4) -0.10(4)
C34 0.16(4) 0.19(4) 0.26(5) 0.01(4) 0.01(4) -0.03(3)
C35 0.22(4) 0.24(5) 0.10(3) -0.04(3) -0.06(3) -0.10(3)
C36 0.21(5) 0.32(5) 0.22(5) -0.07(5) 0.03(4) -0.09(4)
C41 0.36(5) 0.30(5) 0.35(5) 0.02(4) 0.03(4) -0.02(4)
C42 0.39(6) 0.35(5) 0.24(4) 0.05(3) 0.07(4) 0.06(4)
C43 0.43(7) 0.48(7) 0.52(6) -0.03(5) -0.13(5) 0.10(5)
C44 0.53(7) 0.55(7) 0.55(6) -0.04(5) -0.13(5) 0.12(5)
C45 0.36(6) 0.48(6) 0.37(6) 0.03(4) -0.07(5) 0.03(4)
C46 0.41(6) 0.40(6) 0.44(6) -0.03(5) -0.04(5) 0.03(5)

loop_
_atom_type_symbol
_atom_type_description
_atom_type_scat_dispersion_real
_atom_type_scat_dispersion_imag
_atom_type_scat_source
C C 0.0033 0.0016 'International Tables Vol C Tables 4.2.6.8 and 6.1.1.4'
H H 0.0000 0.0000 'International Tables Vol C Tables 4.2.6.8 and 6.1.1.4'
N N 0.0061 0.0033 'International Tables Vol C Tables 4.2.6.8 and 6.1.1.4'
O O 0.0106 0.0060 'International Tables Vol C Tables 4.2.6.8 and 6.1.1.4'

loop_
_geom_angle_atom_site_label_1
_geom_angle_atom_site_label_2
_geom_angle_atom_site_label_3
_geom_angle
_geom_angle_site_symmetry_1
_geom_angle_site_symmetry_3
_geom_angle_publ_flag
C4 O1 H1 109.5 . . ?
C3 C2 C7 120.0 . . ?
C3 C2 H2 120.0 . . ?
C7 C2 H2 120.0 . . ?
C2 C3 C4 120.0 . . ?
C2 C3 H3 120.0 . . ?
C4 C3 H3 120.0 . . ?
O1 C4 C3 115.2(9) . . ?
O1 C4 C5 124.8(9) . . ?
C3 C4 C5 120.0 . . ?
C6 C5 C4 120.0 . . ?
C7 C6 C5 120.0 . . ?
C7 C6 C11 120.0 . . ?
C5 C6 C11 120.0 . . ?
C8 C7 C6 120.0 . . ?
C8 C7 C2 120.0 . . ?
C6 C7 C2 120.0 . . ?
C7 C8 C9 120.0 . . ?
C7 C8 H8 120.0 . . ?
C9 C8 H8 120.0 . . ?
C10 C9 C8 120.0 . . ?
C10 C9 H9 120.0 . . ?
C8 C9 H9 120.0 . . ?
C9 C10 C11 120.0 . . ?
C9 C10 H10 120.0 . . ?
C11 C10 H10 120.0 . . ?
C10 C11 C6 120.0 . . ?
C10 C11 H11 120.0 . . ?
C6 C11 H11 120.0 . . ?
C4B O1B H1B 109.5 . . ?
C3B C2B C7B 120.0 . . ?
C3B C2B H2B 120.0 . . ?
C7B C2B H2B 120.0 . . ?
C2B C3B C4B 120.0 . . ?
C2B C3B H3B 120.0 . . ?
C4B C3B H3B 120.0 . . ?
O1B C4B C5B 124.7(16) . . ?
O1B C4B C3B 115.2(16) . . ?
C5B C4B C3B 120.0 . . ?
C6B C5B C4B 120.0 . . ?
C7B C6B C5B 120.0 . . ?
C7B C6B C11B 120.0 . . ?
C5B C6B C11B 120.0 . . ?
C6B C7B C8B 120.0 . . ?
C6B C7B C2B 120.0 . . ?
C8B C7B C2B 120.0 . . ?
C9B C8B C7B 120.0 . . ?
C9B C8B H8B 120.0 . . ?
C7B C8B H8B 120.0 . . ?
C8B C9B C10B 120.0 . . ?
C8B C9B H9B 120.0 . . ?
C10B C9B H9B 120.0 . . ?
C11B C10B C9B 120.0 . . ?
C11B C10B H10B 120.0 . . ?
C9B C10B H10B 120.0 . . ?
C10B C11B C6B 120.0 . . ?
C10B C11B H11B 120.0 . . ?
C6B C11B H11B 120.0 . . ?
C22 C21 C26 120.0 . . ?
C22 C21 C27 127(3) . . ?
C26 C21 C27 113(3) . . ?
C21 C22 C23 120.0 . . ?
C21 C22 H22 120.0 . . ?
C23 C22 H22 120.0 . . ?
C22 C23 C24 120.0 . . ?
C22 C23 H23 120.0 . . ?
C24 C23 H23 120.0 . . ?
C25 C24 C23 120.0 . . ?
C25 C24 H24 120.0 . . ?
C23 C24 H24 120.0 . . ?
C24 C25 C26 120.0 . . ?
C24 C25 H25 120.0 . . ?
C26 C25 H25 120.0 . . ?
C25 C26 C21 120.0 . . ?
C25 C26 H26 120.0 . . ?
C21 C26 H26 120.0 . . ?
C22B C21B C26B 120.0 . . ?
C22B C21B C27 113(2) . . ?
C26B C21B C27 127(2) . . ?
C23B C22B C21B 120.0 . . ?
C23B C22B H22B 120.0 . . ?
C21B C22B H22B 120.0 . . ?
C22B C23B C24B 120.0 . . ?
C22B C23B H23B 120.0 . . ?
C24B C23B H23B 120.0 . . ?
C25B C24B C23B 120.0 . . ?
C25B C24B H24B 120.0 . . ?
C23B C24B H24B 120.0 . . ?
C24B C25B C26B 120.0 . . ?
C24B C25B H25B 120.0 . . ?
C26B C25B H25B 120.0 . . ?
C25B C26B C21B 120.0 . . ?
C25B C26B H26B 120.0 . . ?
C21B C26B H26B 120.0 . . ?
N28 C27 C27 107.9(10) . 6_576 ?
N28 C27 C21 120(3) . . ?
C27 C27 C21 109(3) 6_576 . ?
N28 C27 C21B 102.0(18) . . ?
C27 C27 C21B 110.9(18) 6_576 . ?
N28 C27 H27 106.4 . . ?
C27 C27 H27 106.4 6_576 . ?
C21 C27 H27 106.4 . . ?
C27 N28 H28A 111(5) . . ?
C27 N28 H28B 106(10) . . ?
H28A N28 H28B 115(7) . . ?
C32 C31 C36 120.0 . . ?
C32 C31 H31 120.0 . . ?
C36 C31 H31 120.0 . . ?
C33 C32 C31 120.0 . . ?
C33 C32 H32 120.0 . . ?
C31 C32 H32 120.0 . . ?
C34 C33 C32 120.0 . . ?
C34 C33 H33 120.0 . . ?
C32 C33 H33 120.0 . . ?
C33 C34 C35 120.0 . . ?
C33 C34 H34 120.0 . . ?
C35 C34 H34 120.0 . . ?
C36 C35 C34 120.0 . . ?
C36 C35 H35 120.0 . . ?
C34 C35 H35 120.0 . . ?
C35 C36 C31 120.0 . . ?
C35 C36 H36 120.0 . . ?
C31 C36 H36 120.0 . . ?
C42 C41 C46 120.0 . . ?
C42 C41 H41 120.0 . . ?
C46 C41 H41 120.0 . . ?
C43 C42 C41 120.0 . . ?
C43 C42 H42 120.0 . . ?
C41 C42 H42 120.0 . . ?
C42 C43 C44 120.0 . . ?
C42 C43 H43 120.0 . . ?
C44 C43 H43 120.0 . . ?
C45 C44 C43 120.0 . . ?
C45 C44 H44 120.0 . . ?
C43 C44 H44 120.0 . . ?
C44 C45 C46 120.0 . . ?
C44 C45 H45 120.0 . . ?
C46 C45 H45 120.0 . . ?
C45 C46 C41 120.0 . . ?
C45 C46 H46 120.0 . . ?
C41 C46 H46 120.0 . . ?

loop_
_geom_bond_atom_site_label_1
_geom_bond_atom_site_label_2
_geom_bond_distance
_geom_bond_site_symmetry_2
_geom_bond_publ_flag
O1 C4 1.347(18) . ?
O1 H1 0.8400 . ?
C2 C3 1.3900 . ?
C2 C7 1.3900 . ?
C2 H2 0.9500 . ?
C3 C4 1.3900 . ?
C3 H3 0.9500 . ?
C4 C5 1.3900 . ?
C5 C6 1.3900 . ?
C5 C5 1.42(4) 5_656 ?
C6 C7 1.3900 . ?
C6 C11 1.3900 . ?
C7 C8 1.3900 . ?
C8 C9 1.3900 . ?
C8 H8 0.9500 . ?
C9 C10 1.3900 . ?
C9 H9 0.9500 . ?
C10 C11 1.3900 . ?
C10 H10 0.9500 . ?
C11 H11 0.9500 . ?
O1B C4B 1.35(2) . ?
O1B H1B 0.8400 . ?
C2B C3B 1.3900 . ?
C2B C7B 1.3900 . ?
C2B H2B 0.9500 . ?
C3B C4B 1.3900 . ?
C3B H3B 0.9500 . ?
C4B C5B 1.3900 . ?
C5B C6B 1.3900 . ?
C5B C5B 1.86(10) 5_656 ?
C6B C7B 1.3900 . ?
C6B C11B 1.3900 . ?
C7B C8B 1.3900 . ?
C8B C9B 1.3900 . ?
C8B H8B 0.9500 . ?
C9B C10B 1.3900 . ?
C9B H9B 0.9500 . ?
C10B C11B 1.3900 . ?
C10B H10B 0.9500 . ?
C11B H11B 0.9500 . ?
C21 C22 1.3900 . ?
C21 C26 1.3900 . ?
C21 C27 1.52(2) . ?
C22 C23 1.3900 . ?
C22 H22 0.9500 . ?
C23 C24 1.3900 . ?
C23 H23 0.9500 . ?
C24 C25 1.3900 . ?
C24 H24 0.9500 . ?
C25 C26 1.3900 . ?
C25 H25 0.9500 . ?
C26 H26 0.9500 . ?
C21B C22B 1.3900 . ?
C21B C26B 1.3900 . ?
C21B C27 1.52(2) . ?
C22B C23B 1.3900 . ?
C22B H22B 0.9500 . ?
C23B C24B 1.3900 . ?
C23B H23B 0.9500 . ?
C24B C25B 1.3900 . ?
C24B H24B 0.9500 . ?
C25B C26B 1.3900 . ?
C25B H25B 0.9500 . ?
C26B H26B 0.9500 . ?
C27 N28 1.49(2) . ?
C27 C27 1.51(3) 6_576 ?
C27 H27 1.0000 . ?
N28 H28A 0.89(3) . ?
N28 H28B 0.89(3) . ?
C31 C32 1.3900 . ?
C31 C36 1.3900 . ?
C31 H31 0.9500 . ?
C32 C33 1.3900 . ?
C32 H32 0.9500 . ?
C33 C34 1.3900 . ?
C33 H33 0.9500 . ?
C34 C35 1.3900 . ?
C34 H34 0.9500 . ?
C35 C36 1.3900 . ?
C35 H35 0.9500 . ?
C36 H36 0.9500 . ?
C41 C42 1.3900 . ?
C41 C46 1.3900 . ?
C41 H41 0.9500 . ?
C42 C43 1.3900 . ?
C42 H42 0.9500 . ?
C43 C44 1.3900 . ?
C43 H43 0.9500 . ?
C44 C45 1.3900 . ?
C44 H44 0.9500 . ?
C45 C46 1.3900 . ?
C45 H45 0.9500 . ?
C46 H46 0.9500 . ?
